data_7114881
loop_
_publ_author_name
'Uppadine, Lindsay H.'
'Beer, Paul D.'
'Drew, Michael G. B.'

_publ_section_title
;
 Anion selectivity properties of ruthenium(ii)
 tris(5,5&#x2032;-diamide-2,2&#x2032;-bipyridine) receptors dictated by
 solvent and amide substituent
;
_journal_issue 3
_journal_name_full 'Chemical Communications'
_journal_page_first 291
_journal_paper_doi 10.1039/b008822f
_journal_year 2001
_chemical_formula_sum 'C56 H70.5 Cl2 N12.5 O13 Ru'
_chemical_formula_weight 1298.72
_chemical_name_systematic
; 
? 
;
_space_group_IT_number 4
_symmetry_cell_setting monoclinic
_symmetry_space_group_name_Hall 'P 2yb'
_symmetry_space_group_name_H-M 'P 1 21 1'
_atom_sites_solution_hydrogens geom
_atom_sites_solution_primary direct
_atom_sites_solution_secondary difmap
_audit_creation_method SHELXL-97
_cell_angle_alpha 90.00
_cell_angle_beta 114.533(10)
_cell_angle_gamma 90.00
_cell_formula_units_Z 2
_cell_length_a 13.759(14)
_cell_length_b 16.711(17)
_cell_length_c 15.811(16)
_cell_measurement_temperature 293(2)
_cell_volume 3307(6)
_computing_cell_refinement XDS
_computing_data_collection 'XDS (Kabsch, 1991)'
_computing_data_reduction XDS
_computing_molecular_graphics PLATON(Spek,1994)
_computing_structure_refinement 'SHELXL-93 (Sheldrick, 1993)'
_computing_structure_solution 'SHELXS-86 (Sheldrick, 1990)'
_diffrn_ambient_temperature 293(2)
_diffrn_measurement_device 'Marresearch Image Plate'
_diffrn_measurement_method '95 frames at 2^o intervals, counting time 2 min.'
_diffrn_radiation_monochromator graphite
_diffrn_radiation_source 'fine-focus sealed tube'
_diffrn_radiation_type MoK\a
_diffrn_radiation_wavelength 0.71073
_diffrn_reflns_av_R_equivalents 0.0000
_diffrn_reflns_av_sigmaI/netI 0.1703
_diffrn_reflns_limit_h_max 16
_diffrn_reflns_limit_h_min 0
_diffrn_reflns_limit_k_max 20
_diffrn_reflns_limit_k_min -20
_diffrn_reflns_limit_l_max 16
_diffrn_reflns_limit_l_min -19
_diffrn_reflns_number 10237
_diffrn_reflns_theta_max 25.97
_diffrn_reflns_theta_min 2.06
_exptl_absorpt_coefficient_mu 0.384
_exptl_crystal_density_diffrn 1.304
_exptl_crystal_density_method 'not measured'
_exptl_crystal_F_000 1352
_refine_diff_density_max 0.880
_refine_diff_density_min -0.854
_refine_diff_density_rms 0.115
_refine_ls_abs_structure_details 'Flack H D (1983), Acta Cryst. A39, 876-881'
_refine_ls_abs_structure_Flack 0.23(9)
_refine_ls_extinction_coef 0.009(2)
_refine_ls_extinction_expression Fc^*^=kFc[1+0.001xFc^2^\l^3^/sin(2\q)]^-1/4^
_refine_ls_extinction_method SHELXL
_refine_ls_goodness_of_fit_ref 0.936
_refine_ls_hydrogen_treatment mixed
_refine_ls_matrix_type full
_refine_ls_number_parameters 679
_refine_ls_number_reflns 10237
_refine_ls_number_restraints 47
_refine_ls_restrained_S_all 0.935
_refine_ls_R_factor_all 0.2264
_refine_ls_R_factor_gt 0.1163
_refine_ls_shift/su_max 0.172
_refine_ls_shift/su_mean 0.008
_refine_ls_structure_factor_coef Fsqd
_refine_ls_weighting_details 'w=1/[\s^2^(Fo^2^)+(0.2485P)^2^+0.0000P] where P=(Fo^2^+2Fc^2^)/3'
_refine_ls_weighting_scheme calc
_refine_ls_wR_factor_gt 0.2983
_refine_ls_wR_factor_ref 0.3532
_reflns_number_gt 5411
_reflns_number_total 10237
_reflns_threshold_expression >2sigma(I)
_cod_data_source_file b008822f.txt
_cod_data_source_block 1
_cod_depositor_comments
;
The following automatic conversions were performed:

'_refine_ls_weighting_scheme' value 'calc
w=1/[\s^2^(Fo^2^)+(0.2485P)^2^+0.0000P] where P=(Fo^2^+2Fc^2^)/3' was
changed to 'calc'. New tag '_refine_ls_weighting_details' was
created. The value of the new tag was set to
'w=1/[\s^2^(Fo^2^)+(0.2485P)^2^+0.0000P] where P=(Fo^2^+2Fc^2^)/3'.

Automatic conversion script
Id: cif_fix_values 3143 2015-03-26 13:38:13Z robertas 
;
_cod_original_sg_symbol_H-M P21
_cod_original_formula_sum 'C56 H70.50 Cl2 N12.50 O13 Ru'
_cod_database_code 7114881

loop_
_symmetry_equiv_pos_as_xyz
'x, y, z'
'-x, y+1/2, -z'

loop_
_atom_site_label
_atom_site_type_symbol
_atom_site_fract_x
_atom_site_fract_y
_atom_site_fract_z
_atom_site_U_iso_or_equiv
_atom_site_adp_type
_atom_site_occupancy
_atom_site_calc_flag
_atom_site_refinement_flags
_atom_site_disorder_assembly
_atom_site_disorder_group
Ru1 Ru 0.59679(9) 0.75115(8) 0.77892(8) 0.0476(4) Uani 1 d . . .
N11 N 0.7254(11) 0.8238(7) 0.8576(9) 0.049(3) Uani 1 d U . .
C12 C 0.7237(14) 0.9021(8) 0.8780(10) 0.052(3) Uani 1 d U . .
H12 H 0.6579 0.9277 0.8586 0.063 Uiso 1 calc R . .
C13 C 0.8164(15) 0.9465(10) 0.9271(12) 0.059(4) Uani 1 d U . .
C14 C 0.9141(16) 0.9085(14) 0.9561(15) 0.082(5) Uani 1 d U . .
H14 H 0.9760 0.9369 0.9910 0.099 Uiso 1 calc R . .
C15 C 0.9215(15) 0.8343(13) 0.9359(14) 0.076(5) Uani 1 d U . .
H15 H 0.9878 0.8103 0.9516 0.091 Uiso 1 calc R . .
C16 C 0.8195(16) 0.7880(12) 0.8862(13) 0.055(4) Uani 1 d U . .
C17 C 0.8239(12) 0.7073(9) 0.8643(12) 0.040(4) Uani 1 d . . .
C18 C 0.9066(19) 0.6612(14) 0.8943(14) 0.093(8) Uani 1 d . . .
H18 H 0.9727 0.6821 0.9337 0.111 Uiso 1 calc R . .
C19 C 0.8983(16) 0.5735(11) 0.8665(14) 0.075(6) Uani 1 d . . .
H19 H 0.9583 0.5407 0.8893 0.090 Uiso 1 calc R . .
C20 C 0.8058(13) 0.5449(13) 0.8101(12) 0.067(5) Uani 1 d . . .
C21 C 0.7165(12) 0.5968(8) 0.7804(12) 0.051(4) Uani 1 d . . .
H21 H 0.6500 0.5775 0.7399 0.061 Uiso 1 calc R . .
N22 N 0.7249(10) 0.6733(7) 0.8092(9) 0.044(3) Uani 1 d . . .
N31 N 0.5991(11) 0.8039(7) 0.6634(10) 0.055(4) Uani 1 d . . .
C32 C 0.6652(14) 0.7810(8) 0.6225(11) 0.052(4) Uani 1 d . . .
H32 H 0.7110 0.7378 0.6465 0.063 Uiso 1 calc R . .
C33 C 0.6643(14) 0.8228(10) 0.5432(12) 0.060(4) Uani 1 d . . .
C34 C 0.593(2) 0.8858(11) 0.5079(15) 0.078(6) Uani 1 d . . .
H34 H 0.5835 0.9103 0.4521 0.094 Uiso 1 calc R . .
C35 C 0.541(3) 0.9093(11) 0.5550(15) 0.108(9) Uani 1 d . . .
H35 H 0.5074 0.9588 0.5398 0.129 Uiso 1 calc R . .
C36 C 0.5313(15) 0.8676(9) 0.6250(12) 0.060(4) Uani 1 d . . .
C37 C 0.4701(13) 0.8885(10) 0.6804(16) 0.068(6) Uani 1 d . . .
C38 C 0.3953(17) 0.9503(11) 0.6530(16) 0.073(5) Uani 1 d . . .
H38 H 0.3881 0.9835 0.6036 0.087 Uiso 1 calc R . .
C39 C 0.333(2) 0.9612(11) 0.7006(19) 0.086(7) Uani 1 d . . .
H39 H 0.2801 1.0007 0.6826 0.103 Uiso 1 calc R . .
C40 C 0.3489(17) 0.9123(11) 0.7758(15) 0.074(5) Uani 1 d . . .
C41 C 0.4179(14) 0.8518(10) 0.7933(12) 0.056(4) Uani 1 d . . .
H41 H 0.4254 0.8174 0.8418 0.067 Uiso 1 calc R . .
N42 N 0.4762(11) 0.8375(8) 0.7466(10) 0.047(4) Uani 1 d . . .
N51 N 0.5787(10) 0.6995(8) 0.8909(9) 0.050(3) Uani 1 d . . .
C52 C 0.6295(14) 0.7179(9) 0.9759(13) 0.056(4) Uani 1 d . . .
H52 H 0.6739 0.7625 0.9903 0.067 Uiso 1 calc R . .
C53 C 0.6225(14) 0.6742(11) 1.0506(12) 0.061(5) Uani 1 d . . .
C54 C 0.5629(17) 0.6051(12) 1.0288(14) 0.072(6) Uani 1 d . . .
H54 H 0.5609 0.5720 1.0754 0.086 Uiso 1 calc R . .
C55 C 0.5068(18) 0.5863(13) 0.9376(15) 0.082(6) Uani 1 d . . .
H55 H 0.4630 0.5413 0.9217 0.098 Uiso 1 calc R . .
C56 C 0.5137(15) 0.6329(8) 0.8680(15) 0.067(5) Uani 1 d . . .
C57 C 0.4480(15) 0.6192(11) 0.7662(12) 0.061(5) Uani 1 d . . .
C58 C 0.3701(15) 0.5629(12) 0.7243(16) 0.072(6) Uani 1 d . . .
H58 H 0.3528 0.5284 0.7622 0.086 Uiso 1 calc R . .
C59 C 0.319(2) 0.5549(16) 0.6339(15) 0.092(8) Uani 1 d . . .
H59 H 0.2619 0.5193 0.6076 0.111 Uiso 1 calc R . .
C60 C 0.3515(14) 0.6003(13) 0.5819(13) 0.070(5) Uani 1 d . . .
C61 C 0.4265(11) 0.6614(9) 0.6176(10) 0.043(3) Uani 1 d . . .
H61 H 0.4397 0.6973 0.5788 0.052 Uiso 1 calc R . .
N62 N 0.4792(12) 0.6663(9) 0.7113(12) 0.058(4) Uani 1 d . . .
C100 C 0.8085(17) 1.0319(11) 0.9419(15) 0.076(5) Uani 1 d . . .
O101 O 0.8696(11) 1.0833(8) 0.9325(11) 0.086(4) Uani 1 d . . .
N102 N 0.7277(11) 1.0560(9) 0.9725(12) 0.071(4) Uani 1 d . . .
H102 H 0.6860 1.0212 0.9801 0.085 Uiso 1 calc R . .
C103 C 0.7183(19) 1.1415(13) 0.9903(16) 0.089(6) Uani 1 d . . .
H10A H 0.6467 1.1531 0.9844 0.107 Uiso 1 calc R . .
H10B H 0.7318 1.1738 0.9454 0.107 Uiso 1 calc R . .
C104 C 0.806(3) 1.162(2) 1.096(2) 0.142(11) Uiso 1 d . . .
H10C H 0.8743 1.1368 1.1109 0.170 Uiso 1 calc R . .
H10D H 0.8155 1.2195 1.1072 0.170 Uiso 1 calc R . .
O105 O 0.756(4) 1.131(3) 1.136(4) 0.252(17) Uiso 1 d . . .
C106 C 0.817(5) 1.179(4) 1.220(5) 0.28(3) Uiso 1 d . . .
H10E H 0.7691 1.2035 1.2421 0.335 Uiso 1 calc R . .
H10F H 0.8573 1.2193 1.2055 0.335 Uiso 1 calc R . .
H10G H 0.8655 1.1442 1.2675 0.335 Uiso 1 calc R . .
C200 C 0.7970(13) 0.4588(10) 0.7843(14) 0.061(4) Uani 1 d . . .
O201 O 0.8486(13) 0.4086(8) 0.8412(12) 0.103(5) Uani 1 d . . .
N202 N 0.7292(17) 0.4405(10) 0.6959(15) 0.095(6) Uani 1 d . . .
H202 H 0.6946 0.4787 0.6593 0.114 Uiso 1 calc R . .
C203 C 0.713(2) 0.3602(15) 0.6609(16) 0.099(7) Uani 1 d . . .
H20A H 0.6430 0.3592 0.6090 0.119 Uiso 1 calc R . .
H20B H 0.7077 0.3269 0.7091 0.119 Uiso 1 calc R . .
C204 C 0.789(3) 0.318(2) 0.628(3) 0.150(12) Uiso 1 d . . .
H20C H 0.8630 0.3304 0.6678 0.180 Uiso 1 calc R . .
H20D H 0.7792 0.2602 0.6263 0.180 Uiso 1 calc R . .
O205 O 0.760(3) 0.348(2) 0.544(3) 0.215(13) Uiso 1 d . . .
C206 C 0.831(4) 0.309(3) 0.505(4) 0.23(2) Uiso 1 d . . .
H20E H 0.8022 0.3175 0.4389 0.280 Uiso 1 calc R . .
H20F H 0.8350 0.2521 0.5169 0.280 Uiso 1 calc R . .
H20G H 0.9016 0.3313 0.5334 0.280 Uiso 1 calc R . .
C300 C 0.735(3) 0.790(2) 0.496(2) 0.126(12) Uani 1 d . . .
O301 O 0.7736(16) 0.8481(10) 0.4674(11) 0.107(6) Uani 1 d . . .
N302 N 0.7621(16) 0.7153(12) 0.5099(12) 0.085(6) Uani 1 d D . .
H302 H 0.7375 0.6845 0.5400 0.102 Uiso 1 calc R . .
C303 C 0.835(3) 0.686(2) 0.473(3) 0.159(16) Uani 1 d D . .
H30A H 0.8490 0.7257 0.4355 0.190 Uiso 1 calc R . .
H30B H 0.8074 0.6377 0.4365 0.190 Uiso 1 calc R . .
C304 C 0.937(2) 0.667(3) 0.563(5) 0.59(10) Uiso 1 d D . .
H30C H 1.0000 0.6911 0.5599 0.704 Uiso 1 calc R . .
H30D H 0.9303 0.6857 0.6180 0.704 Uiso 1 calc R . .
O305 O 0.942(5) 0.581(3) 0.560(5) 0.50(5) Uiso 1 d D . .
C306 C 0.856(5) 0.554(3) 0.477(4) 0.24(2) Uiso 1 d D . .
H30E H 0.8778 0.5061 0.4561 0.292 Uiso 1 calc R . .
H30F H 0.8388 0.5946 0.4306 0.292 Uiso 1 calc R . .
H30G H 0.7951 0.5428 0.4898 0.292 Uiso 1 calc R . .
C400 C 0.2815(19) 0.9201(12) 0.834(2) 0.103(9) Uani 1 d . . .
O401 O 0.260(2) 0.8552(13) 0.8637(19) 0.142(8) Uani 1 d . . .
N402 N 0.2308(17) 0.9870(13) 0.8341(13) 0.106(7) Uani 1 d . . .
H402 H 0.2318 1.0258 0.7988 0.127 Uiso 1 calc R . .
C403 C 0.173(2) 0.997(2) 0.893(2) 0.139(11) Uani 1 d . . .
H40A H 0.2183 1.0199 0.9523 0.167 Uiso 1 calc R . .
H40B H 0.1448 0.9461 0.9024 0.167 Uiso 1 calc R . .
C404 C 0.072(4) 1.061(3) 0.827(3) 0.175(15) Uiso 1 d . . .
H40C H 0.0577 1.0596 0.7615 0.210 Uiso 1 calc R . .
H40D H 0.0067 1.0520 0.8347 0.210 Uiso 1 calc R . .
O405 O 0.124(2) 1.135(2) 0.871(2) 0.182(10) Uiso 1 d . . .
C406 C 0.042(4) 1.189(3) 0.829(4) 0.23(2) Uiso 1 d . . .
H40E H 0.0554 1.2365 0.8665 0.277 Uiso 1 calc R . .
H40F H -0.0242 1.1658 0.8213 0.277 Uiso 1 calc R . .
H40G H 0.0391 1.2037 0.7687 0.277 Uiso 1 calc R . .
C500 C 0.6792(18) 0.6979(11) 1.1533(17) 0.074(6) Uani 1 d . . .
O501 O 0.7037(12) 0.6464(10) 1.2113(10) 0.090(4) Uani 1 d . . .
N502 N 0.7000(15) 0.7760(10) 1.1658(13) 0.082(5) Uani 1 d . . .
H502 H 0.6829 0.8072 1.1184 0.098 Uiso 1 calc R . .
C503 C 0.754(3) 0.8104(18) 1.2637(18) 0.137(12) Uani 1 d . . .
H50A H 0.7000 0.8249 1.2856 0.164 Uiso 1 calc R . .
H50B H 0.7999 0.7701 1.3054 0.164 Uiso 1 calc R . .
C504 C 0.816(2) 0.8802(16) 1.264(2) 0.108(8) Uiso 1 d . . .
H50C H 0.7687 0.9202 1.2240 0.129 Uiso 1 calc R . .
H50D H 0.8466 0.9020 1.3269 0.129 Uiso 1 calc R . .
O505 O 0.8964(18) 0.8684(15) 1.2380(16) 0.143(7) Uiso 1 d . . .
C506 C 0.916(5) 0.944(4) 1.204(5) 0.29(4) Uiso 1 d . . .
H50E H 0.8565 0.9790 1.1917 0.353 Uiso 1 calc R . .
H50F H 0.9257 0.9355 1.1480 0.353 Uiso 1 calc R . .
H50G H 0.9795 0.9678 1.2503 0.353 Uiso 1 calc R . .
C600 C 0.296(2) 0.5929(13) 0.4689(17) 0.104(9) Uani 1 d . . .
O601 O 0.1942(14) 0.5784(16) 0.4349(14) 0.142(8) Uani 1 d . . .
N602 N 0.348(2) 0.6026(13) 0.4234(16) 0.117(8) Uani 1 d . . .
H602 H 0.4144 0.6157 0.4528 0.140 Uiso 1 calc R . .
C603 C 0.3061(18) 0.5937(19) 0.3211(18) 0.123(12) Uani 1 d D . .
H60A H 0.2552 0.6359 0.2904 0.148 Uiso 1 calc R . .
H60B H 0.2703 0.5426 0.3020 0.148 Uiso 1 calc R . .
C604 C 0.405(3) 0.5991(18) 0.294(3) 0.167(14) Uiso 1 d D . .
H60C H 0.4662 0.5689 0.3364 0.201 Uiso 1 calc R . .
H60D H 0.3870 0.5825 0.2306 0.201 Uiso 1 calc R . .
O605 O 0.422(2) 0.6893(17) 0.307(2) 0.183(10) Uiso 1 d D . .
C606 C 0.526(3) 0.698(3) 0.295(4) 0.22(2) Uiso 1 d D . .
H60E H 0.5133 0.7280 0.2395 0.269 Uiso 1 calc R . .
H60F H 0.5525 0.6455 0.2893 0.269 Uiso 1 calc R . .
H60G H 0.5786 0.7248 0.3476 0.269 Uiso 1 calc R . .
Cl1 Cl 0.5916(5) 0.9166(3) 1.0117(5) 0.0856(18) Uani 1 d . . .
Cl2 Cl 0.6139(5) 0.5847(3) 0.5459(4) 0.0862(17) Uani 1 d . . .
C93 C 0.468(4) 0.922(3) 1.248(4) 0.103(14) Uiso 0.50 d P A 1
H93A H 0.4321 0.9722 1.2464 0.123 Uiso 0.50 calc PR A 1
H93B H 0.5429 0.9318 1.2687 0.123 Uiso 0.50 calc PR A 1
H93C H 0.4564 0.8866 1.2908 0.123 Uiso 0.50 calc PR A 1
C92 C 0.434(4) 0.895(3) 1.176(4) 0.085(12) Uiso 0.50 d P A 1
N91 N 0.382(4) 0.872(3) 1.097(4) 0.123(15) Uiso 0.50 d P A 1
O94 O 0.937(4) 0.837(3) 0.714(3) 0.130(13) Uiso 0.50 d P B 2
H94 H 0.9053 0.8371 0.7481 0.156 Uiso 0.50 calc PR B 2
C95 C 0.929(5) 0.889(4) 0.683(4) 0.112(16) Uiso 0.50 d P B 2
H95A H 0.9441 0.9275 0.7330 0.135 Uiso 0.50 calc PR B 2
H95B H 0.8528 0.8936 0.6447 0.135 Uiso 0.50 calc PR B 2
C96 C 0.981(4) 0.920(3) 0.627(4) 0.101(14) Uiso 0.50 d P B 2
H96A H 0.9648 0.8866 0.5734 0.121 Uiso 0.50 calc PR B 2
H96B H 1.0568 0.9216 0.6628 0.121 Uiso 0.50 calc PR B 2
H96C H 0.9555 0.9735 0.6065 0.121 Uiso 0.50 calc PR B 2
O100 O 0.149(3) 0.752(3) 0.080(2) 0.127(10) Uiso 0.50 d P C 3

loop_
_atom_site_aniso_label
_atom_site_aniso_U_11
_atom_site_aniso_U_22
_atom_site_aniso_U_33
_atom_site_aniso_U_23
_atom_site_aniso_U_13
_atom_site_aniso_U_12
Ru1 0.0603(7) 0.0399(6) 0.0449(6) -0.0002(7) 0.0240(5) -0.0071(7)
N11 0.069(8) 0.052(7) 0.024(6) 0.013(5) 0.019(6) -0.006(6)
C12 0.087(9) 0.037(7) 0.038(7) -0.012(6) 0.032(7) -0.005(7)
C13 0.081(10) 0.050(8) 0.047(8) -0.017(7) 0.028(8) -0.021(7)
C14 0.067(10) 0.086(10) 0.068(10) -0.028(9) 0.002(8) -0.022(9)
C15 0.044(9) 0.080(10) 0.064(10) -0.037(9) -0.017(8) -0.019(8)
C16 0.054(9) 0.067(9) 0.047(8) -0.016(7) 0.024(7) -0.004(7)
C17 0.017(8) 0.042(8) 0.062(11) 0.005(8) 0.016(8) 0.010(6)
C18 0.085(16) 0.093(16) 0.054(12) 0.013(12) -0.017(11) -0.035(13)
C19 0.071(13) 0.063(11) 0.074(13) -0.002(10) 0.014(11) 0.040(10)
C20 0.033(9) 0.117(17) 0.044(10) 0.004(10) 0.009(8) -0.008(9)
C21 0.040(8) 0.045(9) 0.073(11) 0.040(8) 0.028(8) 0.018(7)
N22 0.052(8) 0.038(7) 0.051(8) 0.021(6) 0.030(7) 0.006(6)
N31 0.080(9) 0.027(6) 0.069(9) -0.023(6) 0.044(8) -0.026(6)
C32 0.068(10) 0.040(7) 0.042(9) 0.009(6) 0.016(8) 0.008(7)
C33 0.066(11) 0.067(11) 0.057(11) -0.005(9) 0.035(9) -0.025(9)
C34 0.15(2) 0.043(10) 0.054(12) 0.030(10) 0.051(13) 0.020(12)
C35 0.24(3) 0.036(9) 0.073(14) 0.025(10) 0.094(18) 0.008(14)
C36 0.079(12) 0.033(8) 0.053(10) 0.006(7) 0.013(9) 0.013(8)
C37 0.040(9) 0.053(10) 0.113(16) 0.037(11) 0.033(10) 0.012(8)
C38 0.089(14) 0.052(10) 0.083(14) 0.010(10) 0.041(13) 0.018(10)
C39 0.108(19) 0.036(9) 0.11(2) 0.005(11) 0.046(16) 0.025(11)
C40 0.108(15) 0.049(10) 0.084(14) 0.004(10) 0.060(13) -0.010(11)
C41 0.063(11) 0.046(9) 0.051(10) 0.027(8) 0.015(9) 0.010(8)
N42 0.051(9) 0.046(8) 0.046(8) 0.007(7) 0.021(7) 0.012(6)
N51 0.049(8) 0.058(8) 0.038(8) -0.001(6) 0.014(6) -0.021(6)
C52 0.065(11) 0.044(8) 0.069(13) 0.014(8) 0.038(10) 0.009(7)
C53 0.059(10) 0.091(13) 0.057(11) 0.018(9) 0.048(9) 0.010(9)
C54 0.097(16) 0.054(12) 0.051(12) 0.009(9) 0.017(11) 0.003(11)
C55 0.096(15) 0.083(14) 0.076(15) 0.011(11) 0.045(13) -0.024(11)
C56 0.076(12) 0.028(7) 0.116(17) -0.004(9) 0.059(12) 0.004(8)
C57 0.077(13) 0.049(10) 0.046(10) 0.011(9) 0.015(9) 0.010(9)
C58 0.057(12) 0.053(11) 0.084(15) 0.005(10) 0.008(11) -0.020(9)
C59 0.102(18) 0.13(2) 0.049(13) -0.020(12) 0.033(13) -0.049(15)
C60 0.047(10) 0.097(15) 0.048(10) 0.002(10) 0.001(8) -0.012(9)
C61 0.037(8) 0.053(9) 0.031(8) -0.001(7) 0.006(7) -0.011(7)
N62 0.047(8) 0.064(10) 0.076(12) 0.001(9) 0.040(9) 0.015(7)
C100 0.079(13) 0.054(11) 0.080(14) 0.008(10) 0.018(11) -0.003(9)
O101 0.076(9) 0.068(8) 0.128(13) -0.016(8) 0.055(9) -0.022(7)
N102 0.048(8) 0.064(9) 0.102(12) 0.012(8) 0.032(8) -0.008(7)
C103 0.102(16) 0.070(13) 0.100(17) -0.008(12) 0.046(14) 0.014(11)
C200 0.053(10) 0.044(9) 0.074(12) -0.009(9) 0.016(9) 0.018(8)
O201 0.116(11) 0.061(8) 0.105(12) -0.002(9) 0.020(9) 0.032(8)
N202 0.121(16) 0.053(10) 0.090(15) -0.014(9) 0.023(13) -0.001(9)
C203 0.14(2) 0.103(18) 0.058(13) 0.026(13) 0.047(14) 0.019(16)
C300 0.20(3) 0.14(3) 0.11(2) -0.024(19) 0.13(2) 0.01(2)
O301 0.164(16) 0.110(12) 0.076(10) 0.025(9) 0.080(11) 0.000(11)
N302 0.122(15) 0.076(11) 0.048(10) 0.004(8) 0.028(10) 0.041(10)
C303 0.18(3) 0.18(3) 0.17(3) 0.09(3) 0.12(3) 0.09(3)
C400 0.104(16) 0.060(11) 0.21(3) 0.005(15) 0.12(2) -0.003(12)
O401 0.172(19) 0.116(15) 0.18(2) -0.018(15) 0.111(18) -0.035(14)
N402 0.126(16) 0.124(16) 0.082(13) 0.036(12) 0.059(12) 0.050(13)
C403 0.093(19) 0.21(3) 0.13(2) 0.03(2) 0.052(18) 0.01(2)
C500 0.097(15) 0.053(11) 0.102(18) 0.013(12) 0.070(14) 0.004(10)
O501 0.112(11) 0.104(11) 0.070(9) 0.027(9) 0.055(9) 0.017(9)
N502 0.117(14) 0.073(12) 0.079(11) -0.003(8) 0.065(10) -0.008(9)
C503 0.24(4) 0.11(2) 0.064(16) -0.033(15) 0.07(2) -0.06(2)
C600 0.11(2) 0.066(14) 0.066(15) -0.010(12) -0.027(15) -0.002(12)
O601 0.071(11) 0.21(2) 0.113(15) -0.044(15) 0.009(10) -0.029(12)
N602 0.17(2) 0.119(18) 0.087(16) -0.035(13) 0.076(16) -0.044(16)
C603 0.080(17) 0.12(2) 0.10(2) -0.061(18) -0.026(14) 0.006(15)
Cl1 0.131(5) 0.052(3) 0.094(4) -0.005(3) 0.066(4) 0.006(3)
Cl2 0.122(5) 0.063(3) 0.065(4) -0.010(3) 0.030(3) -0.005(3)

loop_
_atom_type_symbol
_atom_type_description
_atom_type_scat_dispersion_real
_atom_type_scat_dispersion_imag
_atom_type_scat_source
C C 0.0033 0.0016 'International Tables Vol C Tables 4.2.6.8 and 6.1.1.4'
H H 0.0000 0.0000 'International Tables Vol C Tables 4.2.6.8 and 6.1.1.4'
N N 0.0061 0.0033 'International Tables Vol C Tables 4.2.6.8 and 6.1.1.4'
O O 0.0106 0.0060 'International Tables Vol C Tables 4.2.6.8 and 6.1.1.4'
Ru Ru -1.2594 0.8363 'International Tables Vol C Tables 4.2.6.8 and 6.1.1.4'
Cl Cl 0.1484 0.1585 'International Tables Vol C Tables 4.2.6.8 and 6.1.1.4'

loop_
_geom_angle_atom_site_label_1
_geom_angle_atom_site_label_2
_geom_angle_atom_site_label_3
_geom_angle
N31 Ru1 N51 174.5(6)
N31 Ru1 N11 87.6(5)
N51 Ru1 N11 96.1(5)
N31 Ru1 N22 98.6(5)
N51 Ru1 N22 86.2(5)
N11 Ru1 N22 78.3(5)
N31 Ru1 N62 97.6(6)
N51 Ru1 N62 79.2(6)
N11 Ru1 N62 172.5(6)
N22 Ru1 N62 95.5(5)
N31 Ru1 N42 77.8(5)
N51 Ru1 N42 97.5(5)
N11 Ru1 N42 97.8(6)
N22 Ru1 N42 174.9(6)
N62 Ru1 N42 88.6(5)
C16 N11 C12 117.9(15)
C16 N11 Ru1 114.2(11)
C12 N11 Ru1 127.8(12)
N11 C12 C13 123.0(16)
C14 C13 C12 118.5(15)
C14 C13 C100 121.6(16)
C12 C13 C100 119.8(17)
C15 C14 C13 121.6(17)
C14 C15 C16 117.9(19)
N11 C16 C17 119.1(18)
N11 C16 C15 120.9(17)
C17 C16 C15 119.8(19)
C18 C17 N22 118.0(15)
C18 C17 C16 127.3(19)
N22 C17 C16 114.6(15)
C17 C18 C19 121.3(17)
C20 C19 C18 119.1(17)
C19 C20 C21 118.0(19)
C19 C20 C200 119.1(17)
C21 C20 C200 122.8(15)
N22 C21 C20 122.0(15)
C21 N22 C17 121.5(12)
C21 N22 Ru1 124.8(10)
C17 N22 Ru1 113.7(9)
C32 N31 C36 117.9(14)
C32 N31 Ru1 124.1(11)
C36 N31 Ru1 118.0(11)
N31 C32 C33 120.7(14)
C34 C33 C32 118.1(16)
C34 C33 C300 124(2)
C32 C33 C300 117.9(19)
C35 C34 C33 117.8(17)
C34 C35 C36 125.4(19)
C35 C36 N31 118.4(18)
C35 C36 C37 129.0(16)
N31 C36 C37 111.6(14)
N42 C37 C38 121.3(17)
N42 C37 C36 116.5(14)
C38 C37 C36 121.1(17)
C39 C38 C37 118.7(19)
C38 C39 C40 118.5(18)
C41 C40 C39 118.3(18)
C41 C40 C400 119.2(17)
C39 C40 C400 122.2(19)
N42 C41 C40 124.6(15)
C41 N42 C37 118.1(14)
C41 N42 Ru1 126.4(10)
C37 N42 Ru1 114.9(11)
C52 N51 C56 119.1(15)
C52 N51 Ru1 126.5(11)
C56 N51 Ru1 114.0(12)
N51 C52 C53 123.8(16)
C54 C53 C52 117.5(18)
C54 C53 C500 118.1(15)
C52 C53 C500 124.4(17)
C55 C54 C53 118.4(18)
C54 C55 C56 121.2(19)
N51 C56 C55 119.8(19)
N51 C56 C57 116.2(16)
C55 C56 C57 123.9(17)
N62 C57 C58 118.4(18)
N62 C57 C56 112.7(16)
C58 C57 C56 128.6(18)
C59 C58 C57 124(2)
C58 C59 C60 117(2)
C59 C60 C61 123.5(18)
C59 C60 C600 120.7(19)
C61 C60 C600 115.5(18)
N62 C61 C60 117.3(15)
C61 N62 C57 119.6(16)
C61 N62 Ru1 123.5(11)
C57 N62 Ru1 116.6(13)
O101 C100 N102 119.8(17)
O101 C100 C13 124(2)
N102 C100 C13 116.5(17)
C100 N102 C103 118.4(15)
N102 C103 C104 108(2)
O105 C104 C103 96(4)
C104 O105 C106 90(5)
O201 C200 N202 123.1(16)
O201 C200 C20 120.5(17)
N202 C200 C20 116.4(16)
C200 N202 C203 122.7(19)
N202 C203 C204 123(2)
O205 C204 C203 102(3)
C204 O205 C206 106(4)
O301 C300 N302 131(3)
O301 C300 C33 109(2)
N302 C300 C33 117(2)
C300 N302 C303 118(2)
N302 C303 C304 102.9(18)
O305 C304 C303 102.0(16)
C306 O305 C304 108.3(18)
O401 C400 N402 121.4(19)
O401 C400 C40 115.8(18)
N402 C400 C40 121.1(19)
C400 N402 C403 122(2)
N402 C403 C404 102(3)
O405 C404 C403 98(3)
C406 O405 C404 101(3)
O501 C500 N502 128(2)
O501 C500 C53 118.8(18)
N502 C500 C53 113(2)
C500 N502 C503 120(2)
C504 C503 N502 110(2)
O505 C504 C503 116(3)
C504 O505 C506 107(3)
N602 C600 O601 125(3)
N602 C600 C60 121(2)
O601 C600 C60 114(3)
C600 N602 C603 125(2)
N602 C603 C604 107(2)
O605 C604 C603 97(2)
C604 O605 C606 100(3)
C93 C92 N91 168(6)
O94 C95 C96 130(7)

loop_
_geom_bond_atom_site_label_1
_geom_bond_atom_site_label_2
_geom_bond_distance
Ru1 N31 2.039(14)
Ru1 N51 2.075(12)
Ru1 N11 2.080(14)
Ru1 N22 2.080(12)
Ru1 N62 2.082(17)
Ru1 N42 2.095(13)
N11 C16 1.32(2)
N11 C12 1.351(19)
C12 C13 1.40(2)
C13 C14 1.38(3)
C13 C100 1.46(2)
C14 C15 1.30(3)
C15 C16 1.51(3)
C16 C17 1.40(2)
C17 C18 1.29(3)
C17 N22 1.40(2)
C18 C19 1.52(3)
C19 C20 1.30(3)
C20 C21 1.42(2)
C20 C200 1.49(3)
C21 N22 1.35(2)
N31 C32 1.37(2)
N31 C36 1.38(2)
C32 C33 1.43(2)
C33 C34 1.39(3)
C33 C300 1.55(3)
C34 C35 1.29(3)
C35 C36 1.36(2)
C36 C37 1.49(3)
C37 N42 1.33(2)
C37 C38 1.39(2)
C38 C39 1.37(3)
C39 C40 1.38(3)
C40 C41 1.33(3)
C40 C400 1.56(3)
C41 N42 1.32(2)
N51 C52 1.27(2)
N51 C56 1.38(2)
C52 C53 1.43(2)
C53 C54 1.37(3)
C53 C500 1.53(3)
C54 C55 1.36(3)
C55 C56 1.38(3)
C56 C57 1.50(3)
C57 N62 1.37(2)
C57 C58 1.37(3)
C58 C59 1.31(3)
C59 C60 1.33(3)
C60 C61 1.39(2)
C60 C600 1.63(3)
C61 N62 1.35(2)
C100 O101 1.25(2)
C100 N102 1.44(3)
N102 C103 1.47(3)
C103 C104 1.64(4)
C104 O105 1.23(4)
O105 C106 1.48(7)
C200 O201 1.22(2)
C200 N202 1.35(3)
N202 C203 1.43(3)
C203 C204 1.52(4)
C204 O205 1.31(4)
O205 C206 1.52(5)
C300 O301 1.28(3)
C300 N302 1.29(3)
N302 C303 1.438(18)
C303 C304 1.55(2)
C304 O305 1.44(2)
O305 C306 1.42(2)
C400 O401 1.26(3)
C400 N402 1.32(3)
N402 C403 1.46(3)
C403 C404 1.73(5)
C404 O405 1.45(5)
O405 C406 1.38(5)
C500 O501 1.20(2)
C500 N502 1.33(3)
N502 C503 1.52(3)
C503 C504 1.45(4)
C504 O505 1.34(3)
O505 C506 1.44(7)
C600 N602 1.22(3)
C600 O601 1.30(3)
N602 C603 1.48(3)
C603 C604 1.590(19)
C604 O605 1.526(19)
O605 C606 1.529(19)
C93 C92 1.14(6)
C92 N91 1.20(6)
O94 C95 0.98(6)
C95 C96 1.46(7)
